data_4508548
loop_
_publ_author_name
'Buist, Amanda R.'
'Kennedy, Alan R.'
'Shankland, Kenneth'
'Shankland, Norman'
'Spillman, Mark J.'

_publ_section_title
;
 Salt Forms of Amides: Protonation and Polymorphism of Carbamazepine and
 Cytenamide
;
_journal_issue 11
_journal_name_full 'Crystal Growth &amp; Design'
_journal_page_first 5121
_journal_paper_doi 10.1021/cg401341y
_journal_volume 13
_journal_year 2013
_chemical_formula_sum 'C15 H13 Br N2 O'
_chemical_formula_weight 317.18
_chemical_name_systematic
;
 ?
;
_space_group_IT_number 19
_symmetry_cell_setting orthorhombic
_symmetry_space_group_name_Hall 'P 2ac 2ab'
_symmetry_space_group_name_H-M 'P 21 21 21'
_atom_sites_solution_hydrogens geom
_atom_sites_solution_primary direct
_atom_sites_solution_secondary difmap
_audit_creation_method SHELXL-97
_cell_angle_alpha 90.00
_cell_angle_beta 90.00
_cell_angle_gamma 90.00
_cell_formula_units_Z 8
_cell_length_a 5.3472(2)
_cell_length_b 10.3235(3)
_cell_length_c 49.6238(17)
_cell_measurement_reflns_used 5131
_cell_measurement_temperature 123(2)
_cell_measurement_theta_max 28.6763
_cell_measurement_theta_min 3.1497
_cell_volume 2739.32(16)
_computing_structure_refinement 'SHELXL-97 (Sheldrick, 2008)'
_diffrn_ambient_temperature 123(2)
_diffrn_measured_fraction_theta_full 0.998
_diffrn_measured_fraction_theta_max 0.972
_diffrn_measurement_device_type 'Oxford Diffraction Xcalibur E'
_diffrn_measurement_method 'omega scans'
_diffrn_radiation_monochromator graphite
_diffrn_radiation_source 'fine-focus sealed tube'
_diffrn_radiation_type MoK\a
_diffrn_radiation_wavelength 0.71073
_diffrn_reflns_av_R_equivalents 0.0514
_diffrn_reflns_av_sigmaI/netI 0.0988
_diffrn_reflns_limit_h_max 7
_diffrn_reflns_limit_h_min -6
_diffrn_reflns_limit_k_max 13
_diffrn_reflns_limit_k_min -12
_diffrn_reflns_limit_l_max 65
_diffrn_reflns_limit_l_min -62
_diffrn_reflns_number 12544
_diffrn_reflns_theta_full 27.00
_diffrn_reflns_theta_max 28.00
_diffrn_reflns_theta_min 3.16
_exptl_absorpt_coefficient_mu 2.994
_exptl_absorpt_correction_T_max 0.653
_exptl_absorpt_correction_T_min 0.311
_exptl_absorpt_correction_type analytical
_exptl_absorpt_process_details
;
CrysAlisPro, Oxford Diffraction Ltd.,
Version 1.171.34.40 (release 27-08-2010 CrysAlis171 .NET)
(compiled Aug 27 2010,11:50:40)
Analytical numeric absorption correction using a multifaceted crystal
            model based on expressions derived by R.C. Clark & J.S. Reid.
(Clark, R. C. & Reid, J. S. (1995). Acta Cryst. A51, 887-897)
;
_exptl_crystal_colour colourless
_exptl_crystal_density_diffrn 1.538
_exptl_crystal_density_method 'not measured'
_exptl_crystal_description 'cut from rod'
_exptl_crystal_F_000 1280
_exptl_crystal_size_max 0.53
_exptl_crystal_size_mid 0.24
_exptl_crystal_size_min 0.15
_refine_diff_density_max 0.906
_refine_diff_density_min -0.839
_refine_diff_density_rms 0.108
_refine_ls_abs_structure_details 'Flack H D (1983), Acta Cryst. A39, 876-881'
_refine_ls_abs_structure_Flack -0.022(9)
_refine_ls_extinction_method none
_refine_ls_goodness_of_fit_ref 1.110
_refine_ls_hydrogen_treatment mixed
_refine_ls_matrix_type full
_refine_ls_number_parameters 361
_refine_ls_number_reflns 6342
_refine_ls_number_restraints 0
_refine_ls_restrained_S_all 1.110
_refine_ls_R_factor_all 0.0736
_refine_ls_R_factor_gt 0.0589
_refine_ls_shift/su_max 0.002
_refine_ls_shift/su_mean 0.000
_refine_ls_structure_factor_coef Fsqd
_refine_ls_weighting_details 'calc w=1/[\s^2^(Fo^2^)+(0.0097P)^2^+0.0000P] where P=(Fo^2^+2Fc^2^)/3'
_refine_ls_weighting_scheme calc
_refine_ls_wR_factor_gt 0.0783
_refine_ls_wR_factor_ref 0.0860
_reflns_number_gt 5364
_reflns_number_total 6342
_reflns_threshold_expression I>2\s(I)
_cod_data_source_file cg401341y_si_002.cif
_cod_data_source_block amanda_cbzhbr
_cod_original_sg_symbol_H-M P212121
_cod_database_code 4508548

loop_
_symmetry_equiv_pos_as_xyz
'x, y, z'
'-x+1/2, -y, z+1/2'
'x+1/2, -y+1/2, -z'
'-x, y+1/2, -z+1/2'

loop_
_atom_site_label
_atom_site_type_symbol
_atom_site_fract_x
_atom_site_fract_y
_atom_site_fract_z
_atom_site_U_iso_or_equiv
_atom_site_adp_type
_atom_site_occupancy
_atom_site_symmetry_multiplicity
_atom_site_calc_flag
_atom_site_refinement_flags
Br1 Br 1.63728(10) 2.09637(5) 0.157557(10) 0.02587(13) Uani 1 1 d .
Br2 Br 1.09845(9) 1.69476(5) 0.095586(10) 0.02324(12) Uani 1 1 d .
O1 O 1.0448(6) 1.9701(3) 0.19272(7) 0.0206(8) Uani 1 1 d .
H1H H 0.941(8) 2.015(5) 0.1832(10) 0.025 Uiso 1 1 d .
O2 O 0.5072(5) 1.8124(4) 0.06106(7) 0.0223(8) Uani 1 1 d .
H2H H 0.399(9) 1.773(5) 0.0703(10) 0.027 Uiso 1 1 d .
N1 N 1.2548(6) 1.7815(4) 0.19014(7) 0.0142(9) Uani 1 1 d .
N2 N 1.0706(8) 1.8677(4) 0.15191(8) 0.0206(10) Uani 1 1 d .
H1N H 1.103(9) 1.798(5) 0.1409(9) 0.025 Uiso 1 1 d .
H2N H 0.979(8) 1.930(5) 0.1427(9) 0.025 Uiso 1 1 d .
N3 N 0.7331(6) 1.9950(4) 0.06050(8) 0.0161(9) Uani 1 1 d .
N4 N 0.5588(7) 1.9226(4) 0.10054(8) 0.0175(10) Uani 1 1 d .
H3N H 0.601(9) 1.988(5) 0.1109(9) 0.021 Uiso 1 1 d .
H4N H 0.458(7) 1.868(5) 0.1091(9) 0.021 Uiso 1 1 d .
C1 C 1.3306(8) 1.6657(5) 0.17616(9) 0.0147(10) Uani 1 1 d .
C2 C 1.5294(7) 1.6731(5) 0.15816(10) 0.0190(11) Uani 1 1 d .
H2 H 1.6155 1.7526 0.1556 0.023 Uiso 1 1 calc R
C3 C 1.6014(9) 1.5628(5) 0.14388(10) 0.0240(12) Uani 1 1 d .
H3 H 1.7356 1.5666 0.1314 0.029 Uiso 1 1 calc R
C4 C 1.4736(8) 1.4472(5) 0.14825(10) 0.0230(12) Uani 1 1 d .
H4 H 1.5234 1.3712 0.1389 0.028 Uiso 1 1 calc R
C5 C 1.2751(9) 1.4420(5) 0.16603(11) 0.0254(13) Uani 1 1 d .
H5 H 1.1882 1.3626 0.1684 0.031 Uiso 1 1 calc R
C6 C 1.1985(8) 1.5518(5) 0.18069(10) 0.0188(12) Uani 1 1 d .
C7 C 0.9948(9) 1.5429(5) 0.20021(11) 0.0264(13) Uani 1 1 d .
H7 H 0.8627 1.4850 0.1959 0.032 Uiso 1 1 calc R
C8 C 0.9740(8) 1.6072(5) 0.22345(11) 0.0259(13) Uani 1 1 d .
H8 H 0.8268 1.5919 0.2337 0.031 Uiso 1 1 calc R
C9 C 1.1548(8) 1.6990(5) 0.23480(9) 0.0191(10) Uani 1 1 d .
C10 C 1.3003(8) 1.7832(5) 0.21882(9) 0.0174(11) Uani 1 1 d .
C11 C 1.4809(9) 1.8631(5) 0.22962(10) 0.0255(13) Uani 1 1 d .
H11 H 1.5740 1.9195 0.2183 0.031 Uiso 1 1 calc R
C12 C 1.5252(9) 1.8607(5) 0.25696(10) 0.0253(13) Uani 1 1 d .
H12 H 1.6505 1.9151 0.2645 0.030 Uiso 1 1 calc R
C13 C 1.3877(10) 1.7793(5) 0.27357(10) 0.0285(13) Uani 1 1 d .
H13 H 1.4197 1.7775 0.2924 0.034 Uiso 1 1 calc R
C14 C 1.2028(9) 1.7003(6) 0.26260(10) 0.0275(12) Uani 1 1 d .
H14 H 1.1072 1.6463 0.2742 0.033 Uiso 1 1 calc R
C15 C 1.1235(9) 1.8730(4) 0.17799(9) 0.0153(10) Uani 1 1 d .
C16 C 0.7505(8) 1.9845(5) 0.03175(10) 0.0177(11) Uani 1 1 d .
C17 C 0.9110(9) 1.8928(5) 0.02068(10) 0.0247(12) Uani 1 1 d .
H17 H 1.0199 1.8441 0.0319 0.030 Uiso 1 1 calc R
C18 C 0.9098(11) 1.8737(5) -0.00685(11) 0.0308(13) Uani 1 1 d .
H18 H 1.0198 1.8121 -0.0147 0.037 Uiso 1 1 calc R
C19 C 0.7483(10) 1.9443(5) -0.02305(11) 0.0310(14) Uani 1 1 d .
H19 H 0.7432 1.9284 -0.0419 0.037 Uiso 1 1 calc R
C20 C 0.5951(11) 2.0375(5) -0.01191(10) 0.0284(13) Uani 1 1 d .
H20 H 0.4868 2.0858 -0.0233 0.034 Uiso 1 1 calc R
C21 C 0.5965(9) 2.0621(5) 0.01589(10) 0.0213(11) Uani 1 1 d .
C22 C 0.4489(9) 2.1687(5) 0.02668(10) 0.0260(13) Uani 1 1 d .
H22 H 0.2990 2.1890 0.0173 0.031 Uiso 1 1 calc R
C23 C 0.5016(8) 2.2421(5) 0.04854(10) 0.0227(12) Uani 1 1 d .
H23 H 0.3874 2.3103 0.0522 0.027 Uiso 1 1 calc R
C24 C 0.7109(8) 2.2298(5) 0.06711(10) 0.0209(12) Uani 1 1 d .
C25 C 0.8293(7) 2.1121(5) 0.07279(9) 0.0148(10) Uani 1 1 d .
C26 C 1.0269(8) 2.1026(5) 0.09085(10) 0.0220(12) Uani 1 1 d .
H26 H 1.1020 2.0209 0.0944 0.026 Uiso 1 1 calc R
C27 C 1.1133(9) 2.2132(5) 0.10358(9) 0.0244(12) Uani 1 1 d .
H27 H 1.2477 2.2079 0.1161 0.029 Uiso 1 1 calc R
C28 C 1.0031(8) 2.3315(5) 0.09805(11) 0.0268(13) Uani 1 1 d .
H28 H 1.0651 2.4077 0.1065 0.032 Uiso 1 1 calc R
C29 C 0.8036(9) 2.3402(5) 0.08040(11) 0.0277(14) Uani 1 1 d .
H29 H 0.7279 2.4220 0.0772 0.033 Uiso 1 1 calc R
C30 C 0.6004(9) 1.9103(5) 0.07453(9) 0.0165(10) Uani 1 1 d .

loop_
_atom_site_aniso_label
_atom_site_aniso_U_11
_atom_site_aniso_U_22
_atom_site_aniso_U_33
_atom_site_aniso_U_23
_atom_site_aniso_U_13
_atom_site_aniso_U_12
Br1 0.0347(3) 0.0245(3) 0.0184(3) -0.0037(2) -0.0049(3) 0.0093(3)
Br2 0.0306(2) 0.0214(3) 0.0176(3) -0.0024(2) 0.0029(2) -0.0050(2)
O1 0.0292(18) 0.019(2) 0.0135(19) -0.0067(16) -0.0019(16) 0.0043(16)
O2 0.0305(17) 0.017(2) 0.0190(19) -0.0021(18) 0.0030(16) -0.0089(17)
N1 0.0251(18) 0.009(2) 0.009(2) -0.0004(17) 0.0032(17) 0.0018(17)
N2 0.027(2) 0.015(3) 0.019(2) -0.0034(19) -0.008(2) 0.0057(19)
N3 0.0177(17) 0.017(2) 0.013(2) -0.0022(19) -0.0025(18) 0.0017(17)
N4 0.0211(19) 0.019(3) 0.012(2) -0.0022(18) 0.0045(18) -0.0054(18)
C1 0.022(2) 0.013(3) 0.009(2) -0.0010(19) -0.008(2) 0.003(2)
C2 0.017(2) 0.019(3) 0.021(3) 0.001(2) 0.001(2) -0.0069(19)
C3 0.021(2) 0.037(4) 0.014(3) -0.003(2) 0.001(2) 0.005(3)
C4 0.031(2) 0.023(3) 0.015(3) -0.001(2) -0.006(2) 0.008(2)
C5 0.031(3) 0.014(3) 0.031(3) 0.003(2) -0.010(3) -0.007(2)
C6 0.028(2) 0.008(3) 0.021(3) 0.002(2) -0.002(2) 0.001(2)
C7 0.027(2) 0.022(3) 0.030(3) 0.009(3) -0.002(3) -0.007(2)
C8 0.020(2) 0.030(3) 0.027(3) 0.014(3) 0.005(2) -0.002(2)
C9 0.026(2) 0.014(3) 0.017(2) 0.006(2) -0.001(2) 0.006(2)
C10 0.019(2) 0.018(3) 0.016(3) 0.001(2) -0.002(2) 0.005(2)
C11 0.028(2) 0.029(3) 0.020(3) -0.006(3) 0.002(2) -0.005(2)
C12 0.030(3) 0.023(3) 0.022(3) -0.009(2) -0.006(3) 0.003(2)
C13 0.043(3) 0.025(3) 0.018(3) -0.005(2) -0.011(3) 0.012(3)
C14 0.038(3) 0.025(3) 0.020(3) 0.007(3) 0.000(3) -0.002(3)
C15 0.020(2) 0.009(3) 0.017(2) -0.002(2) 0.005(2) -0.003(2)
C16 0.021(2) 0.021(3) 0.011(3) -0.002(2) -0.001(2) -0.009(2)
C17 0.029(2) 0.023(3) 0.022(3) -0.008(2) 0.000(3) -0.004(3)
C18 0.043(3) 0.026(3) 0.024(3) -0.010(3) 0.005(3) 0.000(3)
C19 0.051(3) 0.029(4) 0.013(3) -0.005(3) 0.007(3) -0.010(3)
C20 0.041(3) 0.027(3) 0.018(3) 0.006(2) -0.004(3) -0.009(3)
C21 0.024(2) 0.027(3) 0.012(2) 0.000(2) -0.003(2) -0.007(2)
C22 0.025(2) 0.024(3) 0.029(3) 0.010(3) -0.003(2) 0.004(2)
C23 0.025(2) 0.021(3) 0.022(3) 0.001(2) 0.001(2) 0.008(2)
C24 0.026(2) 0.025(3) 0.012(3) 0.002(2) 0.004(2) 0.001(2)
C25 0.017(2) 0.020(3) 0.007(2) 0.001(2) -0.003(2) 0.002(2)
C26 0.019(2) 0.022(3) 0.024(3) -0.002(3) -0.004(2) -0.001(2)
C27 0.020(2) 0.038(3) 0.015(3) -0.005(2) 0.003(2) -0.003(3)
C28 0.030(2) 0.025(3) 0.025(3) -0.010(3) 0.008(3) -0.013(2)
C29 0.039(3) 0.022(3) 0.022(3) -0.005(2) 0.006(3) 0.008(2)
C30 0.021(2) 0.018(3) 0.011(2) 0.001(2) -0.001(2) 0.001(2)

loop_
_atom_type_symbol
_atom_type_description
_atom_type_scat_dispersion_real
_atom_type_scat_dispersion_imag
_atom_type_scat_source
Br Br -0.2901 2.4595 'International Tables Vol C Tables 4.2.6.8 and 6.1.1.4'
O O 0.0106 0.0060 'International Tables Vol C Tables 4.2.6.8 and 6.1.1.4'
N N 0.0061 0.0033 'International Tables Vol C Tables 4.2.6.8 and 6.1.1.4'
C C 0.0033 0.0016 'International Tables Vol C Tables 4.2.6.8 and 6.1.1.4'
H H 0.0000 0.0000 'International Tables Vol C Tables 4.2.6.8 and 6.1.1.4'

loop_
_geom_angle_atom_site_label_1
_geom_angle_atom_site_label_2
_geom_angle_atom_site_label_3
_geom_angle
C15 O1 H1H 108(3)
C30 O2 H2H 111(3)
C15 N1 C1 121.5(4)
C15 N1 C10 122.0(4)
C1 N1 C10 115.9(4)
C15 N2 H1N 125(3)
C15 N2 H2N 124(3)
H1N N2 H2N 110(4)
C30 N3 C16 120.5(4)
C30 N3 C25 121.3(4)
C16 N3 C25 117.3(4)
C30 N4 H3N 127(3)
C30 N4 H4N 121(3)
H3N N4 H4N 111(4)
C6 C1 C2 122.6(5)
C6 C1 N1 118.8(4)
C2 C1 N1 118.6(4)
C1 C2 C3 119.5(5)
C1 C2 H2 120.2
C3 C2 H2 120.2
C4 C3 C2 119.0(5)
C4 C3 H3 120.5
C2 C3 H3 120.5
C5 C4 C3 120.7(5)
C5 C4 H4 119.7
C3 C4 H4 119.7
C4 C5 C6 121.5(5)
C4 C5 H5 119.3
C6 C5 H5 119.3
C1 C6 C5 116.7(5)
C1 C6 C7 122.7(5)
C5 C6 C7 120.6(5)
C8 C7 C6 127.1(5)
C8 C7 H7 116.4
C6 C7 H7 116.4
C7 C8 C9 126.7(5)
C7 C8 H8 116.6
C9 C8 H8 116.6
C14 C9 C10 116.5(5)
C14 C9 C8 120.3(5)
C10 C9 C8 123.1(4)
C11 C10 C9 122.5(5)
C11 C10 N1 120.6(5)
C9 C10 N1 117.0(4)
C12 C11 C10 119.5(5)
C12 C11 H11 120.2
C10 C11 H11 120.2
C11 C12 C13 120.3(5)
C11 C12 H12 119.8
C13 C12 H12 119.8
C12 C13 C14 119.9(5)
C12 C13 H13 120.0
C14 C13 H13 120.0
C13 C14 C9 121.3(5)
C13 C14 H14 119.3
C9 C14 H14 119.3
O1 C15 N1 117.6(4)
O1 C15 N2 120.5(4)
N1 C15 N2 121.9(4)
C17 C16 C21 122.2(5)
C17 C16 N3 119.0(5)
C21 C16 N3 118.7(4)
C18 C17 C16 119.1(5)
C18 C17 H17 120.5
C16 C17 H17 120.5
C17 C18 C19 120.1(5)
C17 C18 H18 120.0
C19 C18 H18 120.0
C20 C19 C18 120.3(5)
C20 C19 H19 119.9
C18 C19 H19 119.9
C19 C20 C21 121.2(5)
C19 C20 H20 119.4
C21 C20 H20 119.4
C16 C21 C20 117.0(5)
C16 C21 C22 123.2(4)
C20 C21 C22 119.7(5)
C23 C22 C21 127.3(5)
C23 C22 H22 116.4
C21 C22 H22 116.4
C22 C23 C24 128.2(5)
C22 C23 H23 115.9
C24 C23 H23 115.9
C25 C24 C29 116.7(5)
C25 C24 C23 123.5(5)
C29 C24 C23 119.8(5)
C26 C25 C24 122.4(5)
C26 C25 N3 118.8(5)
C24 C25 N3 118.7(4)
C27 C26 C25 119.3(5)
C27 C26 H26 120.3
C25 C26 H26 120.3
C28 C27 C26 119.7(5)
C28 C27 H27 120.1
C26 C27 H27 120.1
C29 C28 C27 120.7(5)
C29 C28 H28 119.6
C27 C28 H28 119.6
C28 C29 C24 121.1(5)
C28 C29 H29 119.5
C24 C29 H29 119.5
O2 C30 N4 120.7(5)
O2 C30 N3 116.5(4)
N4 C30 N3 122.9(5)

loop_
_geom_bond_atom_site_label_1
_geom_bond_atom_site_label_2
_geom_bond_distance
O1 C15 1.309(5)
O1 H1H 0.87(4)
O2 C30 1.311(5)
O2 H2H 0.84(5)
N1 C15 1.323(5)
N1 C1 1.440(5)
N1 C10 1.444(6)
N2 C15 1.326(6)
N2 H1N 0.92(5)
N2 H2N 0.93(5)
N3 C30 1.324(6)
N3 C16 1.433(6)
N3 C25 1.449(6)
N4 C30 1.316(6)
N4 H3N 0.88(5)
N4 H4N 0.89(4)
C1 C6 1.390(6)
C1 C2 1.390(6)
C2 C3 1.395(6)
C2 H2 0.9500
C3 C4 1.392(6)
C3 H3 0.9500
C4 C5 1.382(6)
C4 H4 0.9500
C5 C6 1.408(6)
C5 H5 0.9500
C6 C7 1.461(6)
C7 C8 1.335(7)
C7 H7 0.9500
C8 C9 1.466(7)
C8 H8 0.9500
C9 C14 1.403(6)
C9 C10 1.411(6)
C10 C11 1.379(6)
C11 C12 1.377(7)
C11 H11 0.9500
C12 C13 1.388(7)
C12 H12 0.9500
C13 C14 1.392(7)
C13 H13 0.9500
C14 H14 0.9500
C16 C17 1.391(7)
C16 C21 1.393(6)
C17 C18 1.380(6)
C17 H17 0.9500
C18 C19 1.387(7)
C18 H18 0.9500
C19 C20 1.379(7)
C19 H19 0.9500
C20 C21 1.403(6)
C20 H20 0.9500
C21 C22 1.456(7)
C22 C23 1.353(7)
C22 H22 0.9500
C23 C24 1.456(6)
C23 H23 0.9500
C24 C25 1.398(6)
C24 C29 1.407(7)
C25 C26 1.389(6)
C26 C27 1.385(6)
C26 H26 0.9500
C27 C28 1.384(7)
C27 H27 0.9500
C28 C29 1.383(6)
C28 H28 0.9500
C29 H29 0.9500

loop_
_geom_torsion_atom_site_label_1
_geom_torsion_atom_site_label_2
_geom_torsion_atom_site_label_3
_geom_torsion_atom_site_label_4
_geom_torsion
C15 N1 C1 C6 -102.1(5)
C10 N1 C1 C6 69.7(5)
C15 N1 C1 C2 76.4(5)
C10 N1 C1 C2 -111.9(5)
C6 C1 C2 C3 0.1(7)
N1 C1 C2 C3 -178.3(4)
C1 C2 C3 C4 -0.7(7)
C2 C3 C4 C5 1.3(7)
C3 C4 C5 C6 -1.3(7)
C2 C1 C6 C5 -0.1(7)
N1 C1 C6 C5 178.3(4)
C2 C1 C6 C7 178.0(4)
N1 C1 C6 C7 -3.6(7)
C4 C5 C6 C1 0.7(7)
C4 C5 C6 C7 -177.5(4)
C1 C6 C7 C8 -32.8(8)
C5 C6 C7 C8 145.2(6)
C6 C7 C8 C9 -1.6(9)
C7 C8 C9 C14 -140.9(6)
C7 C8 C9 C10 34.7(8)
C14 C9 C10 C11 0.0(7)
C8 C9 C10 C11 -175.8(4)
C14 C9 C10 N1 179.2(4)
C8 C9 C10 N1 3.5(7)
C15 N1 C10 C11 -78.3(6)
C1 N1 C10 C11 110.0(5)
C15 N1 C10 C9 102.5(5)
C1 N1 C10 C9 -69.3(5)
C9 C10 C11 C12 0.8(7)
N1 C10 C11 C12 -178.4(5)
C10 C11 C12 C13 -0.6(8)
C11 C12 C13 C14 -0.5(8)
C12 C13 C14 C9 1.3(8)
C10 C9 C14 C13 -1.1(8)
C8 C9 C14 C13 174.8(4)
C1 N1 C15 O1 174.5(4)
C10 N1 C15 O1 3.2(7)
C1 N1 C15 N2 -5.1(7)
C10 N1 C15 N2 -176.3(4)
C30 N3 C16 C17 -78.0(6)
C25 N3 C16 C17 112.1(5)
C30 N3 C16 C21 98.9(6)
C25 N3 C16 C21 -71.1(5)
C21 C16 C17 C18 -3.1(8)
N3 C16 C17 C18 173.7(5)
C16 C17 C18 C19 -0.7(8)
C17 C18 C19 C20 2.5(8)
C18 C19 C20 C21 -0.7(8)
C17 C16 C21 C20 4.7(7)
N3 C16 C21 C20 -172.0(4)
C17 C16 C21 C22 -172.6(5)
N3 C16 C21 C22 10.7(7)
C19 C20 C21 C16 -2.8(8)
C19 C20 C21 C22 174.6(5)
C16 C21 C22 C23 28.5(8)
C20 C21 C22 C23 -148.8(5)
C21 C22 C23 C24 -2.6(9)
C22 C23 C24 C25 -29.2(8)
C22 C23 C24 C29 150.9(5)
C29 C24 C25 C26 0.8(7)
C23 C24 C25 C26 -179.2(4)
C29 C24 C25 N3 177.3(4)
C23 C24 C25 N3 -2.7(7)
C30 N3 C25 C26 72.1(5)
C16 N3 C25 C26 -118.0(5)
C30 N3 C25 C24 -104.5(5)
C16 N3 C25 C24 65.3(5)
C24 C25 C26 C27 -0.8(7)
N3 C25 C26 C27 -177.3(4)
C25 C26 C27 C28 -0.4(7)
C26 C27 C28 C29 1.5(7)
C27 C28 C29 C24 -1.5(7)
C25 C24 C29 C28 0.4(7)
C23 C24 C29 C28 -179.7(4)
C16 N3 C30 O2 5.7(6)
C25 N3 C30 O2 175.3(4)
C16 N3 C30 N4 -173.3(4)
C25 N3 C30 N4 -3.8(7)
